data_2211639
loop_
_publ_author_name
'H. Zhong'
'X.-R. Zeng'
'Q.-Y. Luo'

_publ_section_title
;
 Aquachlorobis(1,10-phenanthroline)nickel(II) chloride thioacetamide
 solvate
;
_journal_coeditor_code TK2093
_journal_issue 12
_journal_name_full 'Acta Crystallographica Section E'
_journal_page_first m3429
_journal_page_last m3431
_journal_paper_doi 10.1107/S1600536806048604
_journal_volume 62
_journal_year 2006
_chemical_formula_iupac '[Ni Cl (C12 H8 N2)2 (H2 O1)] Cl, C2 H5 N S'
_chemical_formula_moiety 'C24 H18 Cl N4 Ni O +, Cl -, C2 H5 N S'
_chemical_formula_sum 'C26 H23 Cl2 N5 Ni O S'
_chemical_formula_weight 583.16
_chemical_name_systematic
;
Aquachlorobis(1,10-phenanthroline)nickel(II) chloride thioacetamide solvate
;
_space_group_IT_number 2
_symmetry_cell_setting triclinic
_symmetry_space_group_name_Hall '-P 1'
_symmetry_space_group_name_H-M 'P -1'
_atom_sites_solution_hydrogens geom
_atom_sites_solution_primary direct
_atom_sites_solution_secondary difmap
_audit_creation_method SHELXL-97
_cell_angle_alpha 64.193(4)
_cell_angle_beta 87.070(3)
_cell_angle_gamma 78.989(4)
_cell_formula_units_Z 2
_cell_length_a 9.7697(5)
_cell_length_b 11.2981(10)
_cell_length_c 12.7974(15)
_cell_measurement_reflns_used 1957
_cell_measurement_temperature 273(2)
_cell_measurement_theta_max 25.2
_cell_measurement_theta_min 2.6
_cell_volume 1247.5(2)
_computing_cell_refinement APEX2
_computing_data_collection 'APEX2 (Bruker, 2004)'
_computing_data_reduction APEX2
_computing_molecular_graphics APEX2
_computing_publication_material SHELXL97
_computing_structure_refinement 'SHELXL97 (Sheldrick, 1997)'
_computing_structure_solution 'SHELXS97 (Sheldrick, 1997)'
_diffrn_ambient_temperature 273(2)
_diffrn_measured_fraction_theta_full 0.972
_diffrn_measured_fraction_theta_max 0.972
_diffrn_measurement_device_type 'Bruker APEX-II area-detector'
_diffrn_measurement_method '\f and \w'
_diffrn_radiation_monochromator graphite
_diffrn_radiation_source 'fine-focus sealed tube'
_diffrn_radiation_type MoK\a
_diffrn_radiation_wavelength 0.71073
_diffrn_reflns_av_R_equivalents 0.047
_diffrn_reflns_av_sigmaI/netI 0.194
_diffrn_reflns_limit_h_max 12
_diffrn_reflns_limit_h_min -11
_diffrn_reflns_limit_k_max 14
_diffrn_reflns_limit_k_min -14
_diffrn_reflns_limit_l_max 16
_diffrn_reflns_limit_l_min -16
_diffrn_reflns_number 8909
_diffrn_reflns_theta_full 27.1
_diffrn_reflns_theta_max 27.1
_diffrn_reflns_theta_min 1.8
_diffrn_standards_decay_% 0
_diffrn_standards_interval_count 0
_diffrn_standards_interval_time 0
_diffrn_standards_number 0
_exptl_absorpt_coefficient_mu 1.107
_exptl_absorpt_correction_T_max 0.933
_exptl_absorpt_correction_T_min 0.845
_exptl_absorpt_correction_type multi-scan
_exptl_absorpt_process_details '(SADABS; Bruker, 2004)'
_exptl_crystal_colour green
_exptl_crystal_density_diffrn 1.553
_exptl_crystal_density_method 'not measured'
_exptl_crystal_description block
_exptl_crystal_F_000 600
_exptl_crystal_size_max 0.16
_exptl_crystal_size_mid 0.11
_exptl_crystal_size_min 0.06
_refine_diff_density_max 0.90
_refine_diff_density_min -0.47
_refine_ls_extinction_method none
_refine_ls_goodness_of_fit_ref 0.98
_refine_ls_hydrogen_treatment mixed
_refine_ls_matrix_type full
_refine_ls_number_parameters 334
_refine_ls_number_reflns 5336
_refine_ls_number_restraints 5
_refine_ls_restrained_S_all 0.98
_refine_ls_R_factor_all 0.106
_refine_ls_R_factor_gt 0.043
_refine_ls_shift/su_max 0.001
_refine_ls_shift/su_mean 0.000
_refine_ls_structure_factor_coef Fsqd
_refine_ls_weighting_details 'calc w=1/[\s^2^(Fo^2^)+(0.1P)^2^+0.7997P] where P=(Fo^2^+2Fc^2^)/3'
_refine_ls_weighting_scheme calc
_refine_ls_wR_factor_gt 0.112
_refine_ls_wR_factor_ref 0.126
_reflns_number_gt 2774
_reflns_number_total 5336
_reflns_threshold_expression I>2\s(I)
_cod_data_source_file tk2093.cif
_cod_data_source_block I
_cod_depositor_comments
;
The following automatic conversions were performed:
'_symmetry_cell_setting' value 'Triclinic' changed to 'triclinic'
according to '/home/saulius/struct/CIF-dictionaries/cif_core.dic'
dictionary named 'cif_core.dic' version 2.4.1 from 2010-06-29.

Automatic conversion script
Id: cif_fix_enum 1527 2010-12-29 10:47:43Z saulius 

The following automatic conversions were performed:

'_symmetry_cell_setting' value 'Triclinic' changed to 'triclinic'
according to /home/saulius/struct/CIF-dictionaries/cif_core.dic
dictionary named 'cif_core.dic' version 2.4.1 from 2010-06-29.

Automatic conversion script
Id: cif_fix_values 1715 2011-07-08 13:25:40Z adriana 
;
_cod_database_code 2211639
_cod_database_fobs_code 2211639

loop_
_symmetry_equiv_pos_as_xyz
'x, y, z'
'-x, -y, -z'

loop_
_atom_site_type_symbol
_atom_site_label
_atom_site_fract_x
_atom_site_fract_y
_atom_site_fract_z
_atom_site_U_iso_or_equiv
_atom_site_adp_type
_atom_site_calc_flag
_atom_site_refinement_flags
_atom_site_occupancy
C C1 0.6019(5) 0.7299(4) 0.8808(4) 0.0407(12) Uani d . 1
H H1 0.6707 0.7754 0.8833 0.049 Uiso calc R 1
C C2 0.4819(6) 0.7383(5) 0.9424(4) 0.0468(13) Uani d . 1
H H2 0.4718 0.7877 0.9854 0.056 Uiso calc R 1
C C3 0.3783(5) 0.6729(5) 0.9390(4) 0.0461(13) Uani d . 1
H H3 0.2980 0.6763 0.9807 0.055 Uiso calc R 1
C C4 0.3953(5) 0.6004(4) 0.8715(4) 0.0382(12) Uani d . 1
C C5 0.5194(5) 0.5970(4) 0.8141(4) 0.0345(11) Uani d . 1
C C6 0.5452(5) 0.5186(4) 0.7483(3) 0.0338(11) Uani d . 1
C C7 0.2925(5) 0.5311(5) 0.8606(4) 0.0497(14) Uani d . 1
H H7 0.2096 0.5332 0.8994 0.060 Uiso calc R 1
C C8 0.3134(5) 0.4625(5) 0.7951(4) 0.0490(13) Uani d . 1
H H8 0.2440 0.4205 0.7876 0.059 Uiso calc R 1
C C9 0.4413(5) 0.4545(5) 0.7376(4) 0.0413(12) Uani d . 1
C C10 0.4744(6) 0.3788(5) 0.6734(4) 0.0570(15) Uani d . 1
H H10 0.4089 0.3342 0.6635 0.068 Uiso calc R 1
C C11 0.6005(6) 0.3706(5) 0.6262(4) 0.0560(15) Uani d . 1
H H11 0.6223 0.3202 0.5844 0.067 Uiso calc R 1
C C12 0.6983(6) 0.4384(5) 0.6408(4) 0.0508(14) Uani d . 1
H H12 0.7853 0.4308 0.6089 0.061 Uiso calc R 1
C C13 0.6183(5) 0.8142(5) 0.4899(4) 0.0440(13) Uani d . 1
H H13 0.5824 0.7394 0.5005 0.053 Uiso calc R 1
C C14 0.5764(6) 0.9314(6) 0.3907(4) 0.0552(15) Uani d . 1
H H14 0.5136 0.9344 0.3370 0.066 Uiso calc R 1
C C15 0.6278(6) 1.0410(5) 0.3728(4) 0.0563(15) Uani d . 1
H H15 0.6019 1.1196 0.3055 0.068 Uiso calc R 1
C C16 0.7211(5) 1.0368(5) 0.4562(4) 0.0441(13) Uani d . 1
C C17 0.7582(5) 0.9132(4) 0.5530(4) 0.0350(11) Uani d . 1
C C18 0.8524(5) 0.9011(4) 0.6418(4) 0.0340(11) Uani d . 1
C C19 0.7794(6) 1.1472(5) 0.4468(5) 0.0571(15) Uani d . 1
H H19 0.7565 1.2290 0.3820 0.068 Uiso calc R 1
C C20 0.8668(6) 1.1353(5) 0.5298(5) 0.0538(15) Uani d . 1
H H20 0.9026 1.2094 0.5214 0.065 Uiso calc R 1
C C21 0.9061(5) 1.0122(5) 0.6303(4) 0.0456(13) Uani d . 1
C C22 0.9979(5) 0.9944(5) 0.7181(5) 0.0530(14) Uani d . 1
H H22 1.0370 1.0651 0.7140 0.064 Uiso calc R 1
C C23 1.0290(5) 0.8721(6) 0.8095(5) 0.0553(15) Uani d . 1
H H23 1.0903 0.8591 0.8684 0.066 Uiso calc R 1
C C24 0.9707(5) 0.7657(5) 0.8168(4) 0.0417(12) Uani d . 1
H H24 0.9927 0.6834 0.8813 0.050 Uiso calc R 1
C C25 0.7528(11) 0.9393(9) 0.0306(7) 0.116(3) Uani d . 1
C C26 0.8918(10) 0.8829(11) 0.0625(8) 0.161(4) Uani d . 1
H H26A 0.9480 0.9166 -0.0041 0.241 Uiso calc R 1
H H26B 0.9041 0.7874 0.0926 0.241 Uiso calc R 1
H H26C 0.9198 0.9058 0.1211 0.241 Uiso calc R 1
Cl Cl1 0.91985(13) 0.44891(12) 0.88334(10) 0.0470(3) Uani d . 1
Cl Cl2 0.87925(14) 0.68439(13) 0.35652(11) 0.0548(4) Uani d . 1
H H1A 0.934(5) 0.612(4) 0.5505(18) 0.054(17) Uiso d D 1
H H1B 1.001(5) 0.524(2) 0.643(3) 0.07(2) Uiso d D 1
N N1 0.8847(4) 0.7789(3) 0.7340(3) 0.0373(10) Uani d . 1
N N2 0.7069(4) 0.8022(3) 0.5709(3) 0.0350(9) Uani d . 1
N N3 0.6234(4) 0.6603(3) 0.8187(3) 0.0356(9) Uani d . 1
N N4 0.6716(4) 0.5135(3) 0.6985(3) 0.0368(9) Uani d . 1
N N5 0.6721(8) 0.9006(6) 0.1166(6) 0.140(3) Uani d . 1
H H5A 0.7065 0.8455 0.1848 0.168 Uiso calc R 1
H H5B 0.5835 0.9298 0.1060 0.168 Uiso calc R 1
Ni Ni1 0.79463(6) 0.63187(6) 0.72219(5) 0.0347(2) Uani d . 1
O O1 0.9543(4) 0.6002(4) 0.6157(3) 0.0430(8) Uani d D 1
S S1 0.6782(3) 1.0479(2) -0.10533(19) 0.1365(9) Uani d . 1

loop_
_atom_site_aniso_label
_atom_site_aniso_U_11
_atom_site_aniso_U_22
_atom_site_aniso_U_33
_atom_site_aniso_U_12
_atom_site_aniso_U_13
_atom_site_aniso_U_23
C1 0.042(3) 0.039(3) 0.044(3) -0.008(2) 0.002(2) -0.020(3)
C2 0.055(4) 0.047(3) 0.043(3) -0.006(3) 0.006(3) -0.025(3)
C3 0.043(4) 0.044(3) 0.035(3) 0.006(3) 0.004(2) -0.008(2)
C4 0.033(3) 0.035(3) 0.036(3) 0.000(2) -0.001(2) -0.008(2)
C5 0.031(3) 0.034(3) 0.032(3) -0.002(2) 0.000(2) -0.009(2)
C6 0.031(3) 0.038(3) 0.028(2) -0.009(2) 0.003(2) -0.009(2)
C7 0.033(3) 0.052(3) 0.052(3) -0.008(3) 0.007(2) -0.012(3)
C8 0.035(3) 0.049(3) 0.057(3) -0.012(3) -0.001(3) -0.014(3)
C9 0.039(3) 0.042(3) 0.038(3) -0.010(3) -0.005(2) -0.012(2)
C10 0.058(4) 0.065(4) 0.062(4) -0.026(3) 0.005(3) -0.035(3)
C11 0.059(4) 0.065(4) 0.066(4) -0.025(3) 0.010(3) -0.044(3)
C12 0.055(4) 0.062(3) 0.049(3) -0.017(3) 0.012(3) -0.035(3)
C13 0.040(3) 0.051(3) 0.043(3) -0.006(3) -0.001(3) -0.023(3)
C14 0.058(4) 0.066(4) 0.032(3) 0.007(3) -0.008(3) -0.019(3)
C15 0.063(4) 0.051(3) 0.035(3) 0.011(3) -0.001(3) -0.008(3)
C16 0.043(3) 0.038(3) 0.036(3) 0.000(3) 0.009(2) -0.006(2)
C17 0.030(3) 0.036(3) 0.031(3) 0.002(2) 0.005(2) -0.011(2)
C18 0.029(3) 0.033(3) 0.039(3) -0.005(2) 0.006(2) -0.015(2)
C19 0.068(4) 0.034(3) 0.051(3) -0.006(3) 0.012(3) -0.004(3)
C20 0.059(4) 0.035(3) 0.072(4) -0.018(3) 0.025(3) -0.026(3)
C21 0.048(4) 0.036(3) 0.050(3) -0.006(3) 0.008(3) -0.018(3)
C22 0.043(4) 0.051(3) 0.078(4) -0.019(3) 0.013(3) -0.037(3)
C23 0.041(4) 0.072(4) 0.070(4) -0.008(3) -0.008(3) -0.046(4)
C24 0.044(3) 0.040(3) 0.045(3) -0.006(2) -0.007(3) -0.021(3)
C25 0.138(9) 0.138(8) 0.067(5) -0.002(7) 0.027(6) -0.051(5)
C26 0.118(9) 0.276(13) 0.161(9) -0.049(9) 0.064(7) -0.162(10)
Cl1 0.0505(9) 0.0450(7) 0.0360(7) -0.0041(6) -0.0031(6) -0.0103(6)
Cl2 0.0585(10) 0.0572(8) 0.0529(8) -0.0070(7) -0.0017(7) -0.0290(7)
N1 0.036(3) 0.038(2) 0.036(2) -0.0050(19) 0.0012(19) -0.016(2)
N2 0.037(3) 0.037(2) 0.032(2) -0.0089(19) 0.0022(18) -0.0151(19)
N3 0.037(3) 0.033(2) 0.035(2) -0.0054(19) 0.0021(18) -0.0137(19)
N4 0.035(3) 0.039(2) 0.039(2) -0.0079(19) 0.0048(19) -0.019(2)
N5 0.128(7) 0.123(6) 0.113(6) 0.002(5) -0.017(5) -0.007(5)
Ni1 0.0356(4) 0.0354(3) 0.0329(3) -0.0079(3) 0.0016(3) -0.0142(3)
O1 0.047(2) 0.044(2) 0.038(2) -0.0045(19) 0.0055(18) -0.0186(18)
S1 0.170(3) 0.1327(19) 0.0936(16) -0.0065(18) 0.0199(16) -0.0472(15)

loop_
_atom_type_symbol
_atom_type_description
_atom_type_scat_dispersion_real
_atom_type_scat_dispersion_imag
_atom_type_scat_source
C C 0.0033 0.0016 'International Tables Vol C Tables 4.2.6.8 and 6.1.1.4'
H H 0.0000 0.0000 'International Tables Vol C Tables 4.2.6.8 and 6.1.1.4'
N N 0.0061 0.0033 'International Tables Vol C Tables 4.2.6.8 and 6.1.1.4'
O O 0.0106 0.0060 'International Tables Vol C Tables 4.2.6.8 and 6.1.1.4'
S S 0.1246 0.1234 'International Tables Vol C Tables 4.2.6.8 and 6.1.1.4'
Cl Cl 0.1484 0.1585 'International Tables Vol C Tables 4.2.6.8 and 6.1.1.4'
Ni Ni 0.3393 1.1124 'International Tables Vol C Tables 4.2.6.8 and 6.1.1.4'

loop_
_geom_angle_atom_site_label_1
_geom_angle_atom_site_label_2
_geom_angle_atom_site_label_3
_geom_angle
_geom_angle_publ_flag
N3 C1 C2 123.3(4) ?
N3 C1 H1 118.3 ?
C2 C1 H1 118.3 ?
C3 C2 C1 119.3(4) ?
C3 C2 H2 120.3 ?
C1 C2 H2 120.3 ?
C2 C3 C4 119.2(5) ?
C2 C3 H3 120.4 ?
C4 C3 H3 120.4 ?
C5 C4 C3 117.1(4) ?
C5 C4 C7 119.5(4) ?
C3 C4 C7 123.4(5) ?
N3 C5 C4 123.8(4) ?
N3 C5 C6 116.8(4) ?
C4 C5 C6 119.4(4) ?
N4 C6 C9 123.6(4) ?
N4 C6 C5 116.9(4) ?
C9 C6 C5 119.5(4) ?
C8 C7 C4 121.4(5) ?
C8 C7 H7 119.3 ?
C4 C7 H7 119.3 ?
C7 C8 C9 120.3(5) ?
C7 C8 H8 119.8 ?
C9 C8 H8 119.8 ?
C6 C9 C10 116.3(5) ?
C6 C9 C8 119.8(4) ?
C10 C9 C8 123.8(5) ?
C11 C10 C9 120.4(5) ?
C11 C10 H10 119.8 ?
C9 C10 H10 119.8 ?
C10 C11 C12 119.5(5) ?
C10 C11 H11 120.2 ?
C12 C11 H11 120.2 ?
N4 C12 C11 122.6(5) ?
N4 C12 H12 118.7 ?
C11 C12 H12 118.7 ?
N2 C13 C14 123.9(5) ?
N2 C13 H13 118.1 ?
C14 C13 H13 118.1 ?
C15 C14 C13 119.2(5) ?
C15 C14 H14 120.4 ?
C13 C14 H14 120.4 ?
C14 C15 C16 120.2(5) ?
C14 C15 H15 119.9 ?
C16 C15 H15 119.9 ?
C17 C16 C15 116.1(5) ?
C17 C16 C19 119.1(5) ?
C15 C16 C19 124.8(5) ?
N2 C17 C16 123.7(4) ?
N2 C17 C18 116.9(4) ?
C16 C17 C18 119.4(4) ?
N1 C18 C21 123.1(4) ?
N1 C18 C17 117.0(4) ?
C21 C18 C17 119.9(4) ?
C20 C19 C16 121.2(5) ?
C20 C19 H19 119.4 ?
C16 C19 H19 119.4 ?
C19 C20 C21 121.6(5) ?
C19 C20 H20 119.2 ?
C21 C20 H20 119.2 ?
C22 C21 C18 117.5(4) ?
C22 C21 C20 123.8(5) ?
C18 C21 C20 118.8(5) ?
C23 C22 C21 118.7(5) ?
C23 C22 H22 120.6 ?
C21 C22 H22 120.6 ?
C22 C23 C24 121.2(5) ?
C22 C23 H23 119.4 ?
C24 C23 H23 119.4 ?
N1 C24 C23 121.5(4) ?
N1 C24 H24 119.2 ?
C23 C24 H24 119.2 ?
N5 C25 C26 112.6(8) ?
N5 C25 S1 118.3(8) ?
C26 C25 S1 129.1(8) ?
C25 C26 H26A 109.5 ?
C25 C26 H26B 109.4 ?
H26A C26 H26B 109.5 ?
C25 C26 H26C 109.5 ?
H26A C26 H26C 109.5 ?
H26B C26 H26C 109.5 ?
C24 N1 C18 118.0(4) ?
C24 N1 Ni1 128.0(3) ?
C18 N1 Ni1 113.9(3) ?
C13 N2 C17 116.8(4) ?
C13 N2 Ni1 130.2(3) ?
C17 N2 Ni1 112.9(3) ?
C1 N3 C5 117.2(4) ?
C1 N3 Ni1 129.8(3) ?
C5 N3 Ni1 112.9(3) ?
C12 N4 C6 117.5(4) ?
C12 N4 Ni1 129.3(3) ?
C6 N4 Ni1 113.2(3) ?
C25 N5 H5A 120.0 ?
C25 N5 H5B 120.0 ?
H5A N5 H5B 120.0 ?
Cl1 Ni1 O1 88.60(11) yes
Cl1 Ni1 N1 96.38(10) yes
Cl1 Ni1 N2 172.88(11) yes
Cl1 Ni1 N3 94.05(10) yes
Cl1 Ni1 N4 92.82(10) yes
O1 Ni1 N1 90.67(13) yes
O1 Ni1 N2 86.00(15) yes
O1 Ni1 N3 174.70(14) yes
O1 Ni1 N4 95.25(14) yes
N1 Ni1 N2 79.07(14) yes
N1 Ni1 N3 93.59(14) yes
N1 Ni1 N4 169.18(14) yes
N2 Ni1 N3 91.71(13) yes
N2 Ni1 N4 92.29(13) yes
N3 Ni1 N4 80.05(14) yes
Ni1 O1 H1A 119(3) ?
Ni1 O1 H1B 114(4) ?
H1A O1 H1B 102(2) ?

loop_
_geom_bond_atom_site_label_1
_geom_bond_atom_site_label_2
_geom_bond_distance
_geom_bond_publ_flag
C1 N3 1.326(5) ?
C1 C2 1.391(6) ?
C1 H1 0.9300 ?
C2 C3 1.375(6) ?
C2 H2 0.9300 ?
C3 C4 1.412(6) ?
C3 H3 0.9300 ?
C4 C5 1.388(6) ?
C4 C7 1.432(6) ?
C5 N3 1.366(5) ?
C5 C6 1.448(6) ?
C6 N4 1.363(5) ?
C6 C9 1.398(6) ?
C7 C8 1.353(6) ?
C7 H7 0.9300 ?
C8 C9 1.425(6) ?
C8 H8 0.9300 ?
C9 C10 1.412(6) ?
C10 C11 1.349(7) ?
C10 H10 0.9300 ?
C11 C12 1.398(6) ?
C11 H11 0.9300 ?
C12 N4 1.333(5) ?
C12 H12 0.9300 ?
C13 N2 1.330(5) ?
C13 C14 1.383(6) ?
C13 H13 0.9300 ?
C14 C15 1.347(7) ?
C14 H14 0.9300 ?
C15 C16 1.418(7) ?
C15 H15 0.9300 ?
C16 C17 1.401(6) ?
C16 C19 1.424(7) ?
C17 N2 1.361(5) ?
C17 C18 1.442(6) ?
C18 N1 1.361(5) ?
C18 C21 1.398(6) ?
C19 C20 1.341(7) ?
C19 H19 0.9300 ?
C20 C21 1.424(6) ?
C20 H20 0.9300 ?
C21 C22 1.395(7) ?
C22 C23 1.356(6) ?
C22 H22 0.9300 ?
C23 C24 1.391(6) ?
C23 H23 0.9300 ?
C24 N1 1.326(5) ?
C24 H24 0.9300 ?
C25 N5 1.283(9) ?
C25 C26 1.385(11) ?
C25 S1 1.730(8) ?
C26 H26A 0.9600 ?
C26 H26B 0.9600 ?
C26 H26C 0.9600 ?
Ni1 Cl1 2.3671(13) yes
Ni1 N1 2.085(3) yes
Ni1 N2 2.117(3) yes
Ni1 N3 2.087(4) yes
Ni1 N4 2.081(4) yes
N5 H5A 0.8600 ?
N5 H5B 0.8600 ?
Ni1 O1 2.101(3) ?
O1 H1A 0.81(3) ?
O1 H1B 0.82(3) ?

loop_
_geom_hbond_atom_site_label_D
_geom_hbond_atom_site_label_H
_geom_hbond_atom_site_label_A
_geom_hbond_site_symmetry_A
_geom_hbond_distance_DH
_geom_hbond_distance_HA
_geom_hbond_distance_DA
_geom_hbond_angle_DHA
_geom_hbond_publ_flag
C24 H24 Cl1 . 0.93 2.86 3.431(5) 121 yes
O1 H1B Cl2 2_766 0.82(3) 2.41(2) 3.189(4) 158(4) yes
N5 H5B S1 2_675 0.86 2.52 3.361(8) 165 yes
N5 H5A Cl2 . 0.86 2.59 3.423(6) 163 yes
O1 H1A Cl2 . 0.81(3) 2.306(15) 3.110(4) 170(4) yes
